data_1532424
loop_
_publ_author_name
'Zatorska, G.M.'
'Dmytriv, G.S.'
'Jaskolski, M.'
'Bartzokas, A.'
'Pavlyuk, V.V.'

_publ_section_title
;
 Crystal structure of the new intermetallic compound Zr2-x Lix+y Si1-y
 (x=0.17, y=0.12) and its relation with the disilicide Zr Si2
;
_journal_name_full 'Journal of Alloys Compd.'
_journal_page_first 154
_journal_page_last 157
_journal_volume 346
_journal_year 2002
_chemical_formula_sum 'Si2 Zr'
_chemical_name_systematic 'Zr Si2'
_space_group_IT_number 63
_symmetry_space_group_name_Hall '-C 2c 2'
_symmetry_space_group_name_H-M 'C m c m'
_cell_angle_alpha 90
_cell_angle_beta 90
_cell_angle_gamma 90
_cell_formula_units_Z 4
_cell_length_a 3.706
_cell_length_b 14.735
_cell_length_c 3.672
_cell_volume 200.520
_citation_journal_id_ASTM JALCEU
_cod_data_source_file Zatorska_JALCEU_2002_546.cif
_cod_data_source_block Si2Zr1
_cod_original_cell_volume 200.5202
_cod_original_formula_sum 'Si2 Zr1'
_cod_database_code 1532424

loop_
_symmetry_equiv_pos_as_xyz
x,y,z
-x,-y,z+1/2
x,-y,-z
-x,y,-z+1/2
-x,-y,-z
x,y,-z-1/2
-x,y,z
x,-y,z-1/2
x+1/2,y+1/2,z
-x+1/2,-y+1/2,z+1/2
x+1/2,-y+1/2,-z
-x+1/2,y+1/2,-z+1/2
-x+1/2,-y+1/2,-z
x+1/2,y+1/2,-z-1/2
-x+1/2,y+1/2,z
x+1/2,-y+1/2,z-1/2

loop_
_atom_site_label
_atom_site_type_symbol
_atom_site_fract_x
_atom_site_fract_y
_atom_site_fract_z
_atom_site_occupancy
_atom_site_U_iso_or_equiv
Si1 Si 0 0.4478 0.25 1 0.0
Zr1 Zr 0 0.1054 0.25 1 0.0
Si2 Si 0 0.7504 0.25 1 0.0
